data_4310909
loop_
_publ_author_name
'Christopher M. Kepert'
'Glen B. Deacon'
'Norma Sahely'
'Leone Spiccia'
'Gary D. Fallon'
'Brian W. Skelton'
'Allan H. White'

_publ_contact_author_address
;
   Department of Chemistry
   University of Western Australia
   Crawley  
   Western Australia 6009
   Australia
;
_publ_contact_author_email bws@crystal.uwa.edu.au
_publ_contact_author_fax (+61)_08_9380_1118
_publ_contact_author_name 'Skelton, B. W.'
_publ_contact_author_phone (+61)_08-9380_3481
_publ_section_title
;
 Synthesis of Heteroleptic Bis(diimine)carbonylchlororuthenium(II)
 Complexes from Photodecarbonylated Precursors
;
_journal_name_full 'Inorganic Chemistry'
_journal_page_first 2818
_journal_page_last 2827
_journal_paper_doi 10.1021/ic0351895
_journal_volume 43
_journal_year 2004
_chemical_formula_sum 'C27 H24 Cl2 N4 O5 Ru'
_chemical_formula_weight 656.49
_space_group_IT_number 2
_symmetry_cell_setting triclinic
_symmetry_space_group_name_Hall '-P 1'
_symmetry_space_group_name_H-M 'P -1'
_cell_angle_alpha 68.26(4)
_cell_angle_beta 81.69(4)
_cell_angle_gamma 81.05(5)
_cell_formula_units_Z 2
_cell_length_a 15.970(10)
_cell_length_b 11.172(6)
_cell_length_c 8.192(4)
_cell_measurement_reflns_used 8
_cell_measurement_temperature 293
_cell_measurement_theta_max 18.6
_cell_measurement_theta_min 16.3
_cell_volume 1335.1(13)
_computing_cell_refinement 'Enraf Nonius software'
_computing_data_collection 'Enraf Nonius software'
_computing_data_reduction 'xtal ADDREF'
_computing_molecular_graphics xtal
_computing_publication_material 'xtal BONDLA CIFIO'
_computing_structure_refinement xtal
_computing_structure_solution xtal
_diffrn_ambient_temperature 293
_diffrn_measurement_device_type
;
 CAD4  diffractometer
;
_diffrn_measurement_method '2\q-\w scans'
_diffrn_radiation_detector 'scintillation counter'
_diffrn_radiation_monochromator graphite
_diffrn_radiation_source 'sealed tube'
_diffrn_radiation_type 'Mo K\a'
_diffrn_radiation_wavelength .71073
_diffrn_reflns_av_R_equivalents .046
_diffrn_reflns_av_sigmaI/netI .054
_diffrn_reflns_limit_h_max 18
_diffrn_reflns_limit_h_min -18
_diffrn_reflns_limit_k_max 13
_diffrn_reflns_limit_k_min -13
_diffrn_reflns_limit_l_max 8
_diffrn_reflns_limit_l_min -9
_diffrn_reflns_number 9183
_diffrn_reflns_theta_max 24.98
_diffrn_reflns_theta_min 1.97
_diffrn_standards_decay_% 0
_diffrn_standards_interval_time 60
_diffrn_standards_number 8
_exptl_absorpt_coefficient_mu .833
_exptl_absorpt_correction_T_max .953
_exptl_absorpt_correction_T_min .885
_exptl_absorpt_correction_type gaussian
_exptl_absorpt_process_details
;
 XTAl absorb               
;
_exptl_crystal_density_diffrn 1.633
_exptl_crystal_description plate
_exptl_crystal_F_000 664
_exptl_crystal_size_max .45
_exptl_crystal_size_mid .22
_exptl_crystal_size_min .06
_refine_diff_density_max 1.241
_refine_diff_density_min -1.235
_refine_ls_goodness_of_fit_all 1.881
_refine_ls_goodness_of_fit_ref 1.992
_refine_ls_hydrogen_treatment noref
_refine_ls_matrix_type full
_refine_ls_number_constraints 0
_refine_ls_number_parameters 373
_refine_ls_number_reflns 3472
_refine_ls_number_restraints 6
_refine_ls_R_factor_all .082
_refine_ls_R_factor_gt .061
_refine_ls_shift/su_max .09
_refine_ls_shift/su_mean .004
_refine_ls_structure_factor_coef F
_refine_ls_weighting_scheme calc
_refine_ls_wR_factor_all .088
_refine_ls_wR_factor_ref .079
_reflns_d_resolution_high .841
_reflns_d_resolution_low 10.313
_reflns_limit_h_max 18
_reflns_limit_h_min 0
_reflns_limit_k_max 13
_reflns_limit_k_min -12
_reflns_limit_l_max 9
_reflns_limit_l_min -9
_reflns_number_gt 3472
_reflns_number_total 4699
_reflns_threshold_expression 'I    > 3.00 sig(I   )'
_cod_data_source_file ic0351895si20040210_044127_5.cif
_cod_data_source_block ck455
_cod_original_sg_symbol_Hall -p_1
_cod_original_formula_sum 'C27 H24 Cl2 N4 O5 Ru1'
_cod_database_code 4310909

loop_
_symmetry_equiv_pos_as_xyz
+x,+y,+z
-x,-y,-z

loop_
_atom_site_label
_atom_site_fract_x
_atom_site_fract_y
_atom_site_fract_z
_atom_site_U_iso_or_equiv
_atom_site_adp_type
_atom_site_calc_flag
_atom_site_calc_attached_atom
_atom_site_occupancy
_atom_site_disorder_assembly
_atom_site_disorder_group
Ru .77117(4) .79627(6) .73638(8) .0423(6) Uani ? ? 1.00000 ? ?
Cl1 .8558(3) .7315(4) .5198(6) .066(4) Uani ? ? .696(15) ? ?
C0 .7331(16) .961(3) .560(3) .050(7) Uiso ? ? .696(15) ? ?
O0 .7158(7) 1.0497(14) .4603(17) .071(3) Uiso ? ? .696(15) ? ?
Cl1' .7236(9) .9844(14) .5226(19) .059(12) Uani ? ? .304(15) ? ?
C0' .828(7) .736(5) .563(8) .27(7) Uiso ? ? .304(15) ? ?
O0' .8639(15) .701(2) .451(4) .068(7) Uiso ? ? .304(15) ? ?
N11 .6623(4) .7175(6) .7314(8) .045(5) Uani ? ? 1.00000 ? ?
C12 .5959(4) .7372(7) .8470(9) .044(6) Uani ? ? 1.00000 ? ?
C13 .5173(5) .6934(9) .8537(11) .061(8) Uani ? ? 1.00000 ? ?
C14 .5069(6) .6304(9) .7393(12) .067(9) Uani ? ? 1.00000 ? ?
C141 .4221(7) .5861(12) .7434(14) .102(13) Uani ? ? 1.00000 ? ?
C15 .5757(6) .6120(8) .6287(12) .065(9) Uani ? ? 1.00000 ? ?
C16 .6510(6) .6597(8) .6248(11) .057(8) Uani ? ? 1.00000 ? ?
N11' .6899(4) .8460(6) .9293(8) .046(5) Uani ? ? 1.00000 ? ?
C12' .6120(5) .8012(7) .9614(9) .043(6) Uani ? ? 1.00000 ? ?
C13' .5522(5) .8249(8) 1.0896(10) .055(7) Uani ? ? 1.00000 ? ?
C14' .5723(6) .8932(8) 1.1907(10) .064(8) Uani ? ? 1.00000 ? ?
C141' .5065(8) .9218(10) 1.3264(12) .088(11) Uani ? ? 1.00000 ? ?
C15' .6506(7) .9333(9) 1.1551(12) .070(10) Uani ? ? 1.00000 ? ?
C16' .7069(6) .9085(8) 1.0265(12) .063(9) Uani ? ? 1.00000 ? ?
N21 .8178(4) .6322(6) .9440(8) .048(6) Uani ? ? 1.00000 ? ?
C22 .8868(4) .6483(7) 1.0066(9) .040(6) Uani ? ? 1.00000 ? ?
C23 .9252(5) .5551(7) 1.1515(10) .049(7) Uani ? ? 1.00000 ? ?
C24 .8846(5) .4401(7) 1.2415(10) .051(7) Uani ? ? 1.00000 ? ?
C241 .9194(6) .3365(9) 1.4024(12) .084(9) Uani ? ? 1.00000 ? ?
C25 .8167(5) .4266(7) 1.1746(12) .062(8) Uani ? ? 1.00000 ? ?
C26 .7829(5) .5207(7) 1.0270(10) .052(7) Uani ? ? 1.00000 ? ?
C27 1.0016(6) .5799(8) 1.1983(10) .060(8) Uani ? ? 1.00000 ? ?
N21' .8795(4) .8569(6) .7803(8) .047(5) Uani ? ? 1.00000 ? ?
C22' .9232(4) .7692(7) .9137(9) .043(6) Uani ? ? 1.00000 ? ?
C23' 1.0004(5) .7900(7) .9579(9) .044(6) Uani ? ? 1.00000 ? ?
C24' 1.0349(5) .9068(8) .8558(10) .050(7) Uani ? ? 1.00000 ? ?
C241' 1.1189(5) .9342(9) .8868(12) .067(9) Uani ? ? 1.00000 ? ?
C25' .9894(5) .9955(7) .7240(10) .051(7) Uani ? ? 1.00000 ? ?
C26' .9121(5) .9687(7) .6909(10) .054(7) Uani ? ? 1.00000 ? ?
C27' 1.0378(5) .6913(9) 1.1050(10) .059(8) Uani ? ? 1.00000 ? ?
Cl2 .71012(19) .2872(3) .7631(4) .090(3) Uani ? ? 1.00000 ? ?
O1 .7669(7) .1826(8) .7524(13) .133(11) Uani ? ? 1.00000 ? ?
O2 .6281(9) .2970(19) .711(3) .16(2) Uani ? ? .696(15) ? ?
O3 .7012(14) .308(2) .913(3) .17(3) Uani ? ? .696(15) ? ?
O4 .748(2) .385(2) .635(6) .29(4) Uani ? ? .696(15) ? ?
O2' .684(3) .340(4) .601(6) .129(13) Uiso ? ? .304(15) ? ?
O3' .678(3) .229(4) .939(6) .131(14) Uiso ? ? .304(15) ? ?
O4' .755(3) .383(4) .748(5) .107(12) Uiso ? ? .304(15) ? ?
H13 .47044 .70681 .93877 .07500 Uiso ? ? 1.00000 ? ?
H141a .39745 .63948 .63544 .15100 Uiso ? ? 1.00000 ? ?
H141b .43046 .49931 .74974 .15100 Uiso ? ? 1.00000 ? ?
H141c .38525 .59374 .84308 .15100 Uiso ? ? 1.00000 ? ?
H15 .57174 .56460 .55274 .08000 Uiso ? ? 1.00000 ? ?
H16 .69864 .65140 .53748 .07500 Uiso ? ? 1.00000 ? ?
H13' .49641 .79493 1.10846 .07000 Uiso ? ? 1.00000 ? ?
H141'a .45323 .88758 1.32808 .13000 Uiso ? ? 1.00000 ? ?
H141'b .52407 .88144 1.44299 .13000 Uiso ? ? 1.00000 ? ?
H141'c .49330 1.01219 1.30140 .13000 Uiso ? ? 1.00000 ? ?
H15' .66518 .98348 1.21823 .08500 Uiso ? ? 1.00000 ? ?
H16' .76328 .93623 1.00594 .08000 Uiso ? ? 1.00000 ? ?
H241a .90361 .36091 1.50289 .12000 Uiso ? ? 1.00000 ? ?
H241b .89767 .25622 1.42402 .12000 Uiso ? ? 1.00000 ? ?
H241c .97987 .32396 1.38418 .12000 Uiso ? ? 1.00000 ? ?
H25 .79066 .34652 1.22887 .07400 Uiso ? ? 1.00000 ? ?
H26 .73309 .50712 .98567 .06600 Uiso ? ? 1.00000 ? ?
H27 1.02744 .51665 1.30098 .07500 Uiso ? ? 1.00000 ? ?
H241'a 1.15675 .85719 .91106 .10200 Uiso ? ? 1.00000 ? ?
H241'b 1.11041 .96082 .98685 .10200 Uiso ? ? 1.00000 ? ?
H241'c 1.14060 1.00234 .78664 .10200 Uiso ? ? 1.00000 ? ?
H25' 1.01120 1.07683 .65415 .06400 Uiso ? ? 1.00000 ? ?
H26' .87994 1.03537 .60068 .06600 Uiso ? ? 1.00000 ? ?
H27' 1.09124 .70469 1.13911 .07500 Uiso ? ? 1.00000 ? ?

loop_
_atom_site_aniso_label
_atom_site_aniso_U_11
_atom_site_aniso_U_22
_atom_site_aniso_U_33
_atom_site_aniso_U_12
_atom_site_aniso_U_13
_atom_site_aniso_U_23
Ru .0367(3) .0485(4) .0421(4) -.0065(2) -.0131(2) -.0122(3)
Cl1 .061(2) .074(2) .069(3) -.0066(17) -.0123(18) -.030(2)
Cl1' .076(7) .049(9) .055(7) -.014(5) -.024(6) -.011(7)
N11 .045(4) .051(4) .046(3) -.008(3) -.014(3) -.021(3)
C12 .037(4) .051(4) .045(4) -.009(3) -.013(3) -.012(3)
C13 .040(4) .083(6) .060(5) -.017(4) -.009(4) -.021(5)
C14 .068(6) .079(6) .062(6) -.033(5) -.021(5) -.019(5)
C141 .089(8) .139(10) .092(8) -.069(7) -.031(6) -.027(7)
C15 .073(6) .065(5) .074(6) -.014(5) -.035(5) -.031(5)
C16 .063(5) .060(5) .056(5) -.000(4) -.020(4) -.027(4)
N11' .046(4) .049(4) .044(3) -.006(3) -.015(3) -.015(3)
C12' .040(4) .048(4) .041(4) -.005(3) -.011(3) -.012(3)
C13' .048(5) .064(5) .046(4) .001(4) -.011(4) -.011(4)
C14' .082(7) .060(5) .041(5) .017(5) -.015(4) -.014(4)
C141' .104(8) .094(7) .056(6) .033(6) -.011(5) -.032(5)
C15' .087(7) .080(6) .061(6) -.006(5) -.018(5) -.042(5)
C16' .062(5) .074(6) .073(6) -.012(4) -.020(5) -.041(5)
N21 .036(3) .058(4) .049(4) -.008(3) -.006(3) -.014(3)
C22 .037(4) .044(4) .038(4) -.011(3) -.003(3) -.011(3)
C23 .043(4) .054(4) .042(4) -.006(4) -.005(3) -.006(4)
C24 .054(5) .040(4) .051(5) -.007(3) -.008(4) -.004(4)
C241 .071(6) .080(6) .061(6) -.013(5) -.012(5) .025(5)
C25 .052(5) .047(5) .071(6) -.012(4) -.003(4) -.003(4)
C26 .041(4) .047(4) .060(5) -.011(3) -.014(4) -.004(4)
C27 .061(5) .068(5) .045(4) -.004(4) -.021(4) -.009(4)
N21' .046(4) .043(3) .042(3) -.011(3) -.009(3) -.000(3)
C22' .036(4) .050(4) .040(4) -.006(3) -.006(3) -.009(3)
C23' .041(4) .051(4) .046(4) -.009(3) -.006(3) -.020(4)
C24' .046(4) .068(5) .043(4) -.029(4) -.002(3) -.021(4)
C241' .053(5) .084(6) .069(6) -.023(5) -.015(4) -.024(5)
C25' .053(5) .044(4) .050(4) -.014(4) -.004(4) -.007(4)
C26' .056(5) .048(4) .050(4) -.013(4) -.007(4) -.004(4)
C27' .043(4) .083(6) .049(5) -.014(4) -.013(4) -.014(4)
Cl2 .0810(19) .087(2) .096(2) .0013(16) -.0241(16) -.0252(17)
O1 .159(9) .083(6) .135(8) .021(5) -.014(7) -.028(5)
O2 .074(9) .256(19) .183(16) -.024(11) -.049(10) -.086(15)
O3 .23(2) .186(18) .172(16) .019(16) -.060(15) -.144(16)
O4 .19(2) .143(16) .42(5) -.012(15) .20(3) -.04(3)

loop_
_atom_type_symbol
_atom_type_description
_atom_type_oxidation_number
_atom_type_number_in_cell
_atom_type_scat_dispersion_real
_atom_type_scat_dispersion_imag
_atom_type_scat_source
C ? 0 54 .002014 .002014 'Int Tables Vol IV Tables 2.2B and 2.3.1'
H ? 0 48 0 0 'Int Tables Vol IV Tables 2.2B and 2.3.1'
Cl ? 0 4 .132019 .158997 'Int Tables Vol IV Tables 2.2B and 2.3.1'
O ? 0 10 .007996 .005981 'Int Tables Vol IV Tables 2.2B and 2.3.1'
Ru ? 0 2 -1.42 .835999 'Int Tables Vol IV Tables 2.2B and 2.3.1'
N ? 0 8 .004028 .002991 'Int Tables Vol IV Tables 2.2B and 2.3.1'

loop_
_diffrn_attenuator_code
_diffrn_attenuator_scale
? ?

loop_
_geom_angle_atom_site_label_1
_geom_angle_atom_site_label_2
_geom_angle_atom_site_label_3
_geom_angle_site_symmetry_1
_geom_angle_site_symmetry_2
_geom_angle_site_symmetry_3
_geom_angle
_geom_angle_publ_flag
Cl1 Ru C0 . . . 91.1(8) ?
Cl1 Ru Cl1' . . . 89.7(4) ?
Cl1 Ru C0' . . . 7(3) ?
Cl1 Ru N11 . . . 97.1(2) ?
Cl1 Ru N11' . . . 176.1(2) ?
Cl1 Ru N21 . . . 93.1(2) ?
Cl1 Ru N21' . . . 87.1(2) ?
C0 Ru Cl1' . . . 2.9(10) ?
C0 Ru C0' . . . 92(2) ?
C0 Ru N11 . . . 91.6(9) ?
C0 Ru N11' . . . 89.7(8) ?
C0 Ru N21 . . . 172.4(10) ?
C0 Ru N21' . . . 95.7(9) ?
Cl1' Ru C0' . . . 89.9(18) ?
Cl1' Ru N11 . . . 89.3(4) ?
Cl1' Ru N11' . . . 91.0(4) ?
Cl1' Ru N21 . . . 175.3(5) ?
Cl1' Ru N21' . . . 98.2(5) ?
C0' Ru N11 . . . 91(3) ?
C0' Ru N11' . . . 170(3) ?
C0' Ru N21 . . . 93(2) ?
C0' Ru N21' . . . 94(3) ?
N11 Ru N11' . . . 79.1(3) ?
N11 Ru N21 . . . 94.1(2) ?
N11 Ru N21' . . . 171.5(2) ?
N11' Ru N21 . . . 86.5(2) ?
N11' Ru N21' . . . 96.5(3) ?
N21 Ru N21' . . . 78.3(2) ?
Ru C0 O0 . . . 177(2) ?
Ru C0' O0' . . . 178(5) ?
Ru N11 C12 . . . 114.0(6) ?
Ru N11 C16 . . . 126.8(5) ?
C12 N11 C16 . . . 119.0(7) ?
N11 C12 C13 . . . 120.3(8) ?
N11 C12 C12' . . . 116.6(7) ?
C13 C12 C12' . . . 123.0(7) ?
C12 C13 C14 . . . 119.7(8) ?
C12 C13 H13 . . . 119.5 ?
C14 C13 H13 . . . 120.8 ?
C13 C14 C141 . . . 119.8(9) ?
C13 C14 C15 . . . 117.4(9) ?
C141 C14 C15 . . . 122.8(11) ?
C14 C141 H141a . . . 108.2 ?
C14 C141 H141b . . . 109.1 ?
C14 C141 H141c . . . 110.2 ?
H141a C141 H141b . . . 109.1 ?
H141a C141 H141c . . . 110.2 ?
H141b C141 H141c . . . 110.0 ?
C14 C15 C16 . . . 120.5(10) ?
C14 C15 H15 . . . 119.6 ?
C16 C15 H15 . . . 120.0 ?
N11 C16 C15 . . . 123.0(8) ?
N11 C16 H16 . . . 117.6 ?
C15 C16 H16 . . . 119.3 ?
Ru N11' C12' . . . 114.4(6) ?
Ru N11' C16' . . . 127.4(5) ?
C12' N11' C16' . . . 118.1(7) ?
C12 C12' N11' . . . 115.6(6) ?
C12 C12' C13' . . . 123.8(7) ?
N11' C12' C13' . . . 120.5(8) ?
C12' C13' C14' . . . 119.9(8) ?
C12' C13' H13' . . . 119.6 ?
C14' C13' H13' . . . 120.5 ?
C13' C14' C141' . . . 119.8(9) ?
C13' C14' C15' . . . 117.0(9) ?
C141' C14' C15' . . . 123.2(10) ?
C14' C141' H141'a . . . 110.4 ?
C14' C141' H141'b . . . 111.9 ?
C14' C141' H141'c . . . 111.8 ?
H141'a C141' H141'b . . . 106.4 ?
H141'a C141' H141'c . . . 107.0 ?
H141'b C141' H141'c . . . 109.1 ?
C14' C15' C16' . . . 120.9(11) ?
C14' C15' H15' . . . 118.7 ?
C16' C15' H15' . . . 120.3 ?
N11' C16' C15' . . . 123.6(9) ?
N11' C16' H16' . . . 117.3 ?
C15' C16' H16' . . . 119.1 ?
Ru N21 C22 . . . 114.2(4) ?
Ru N21 C26 . . . 127.7(5) ?
C22 N21 C26 . . . 117.8(6) ?
N21 C22 C23 . . . 124.0(7) ?
N21 C22 C22' . . . 116.5(6) ?
C23 C22 C22' . . . 119.5(7) ?
C22 C23 C24 . . . 116.8(8) ?
C22 C23 C27 . . . 118.8(7) ?
C24 C23 C27 . . . 124.4(6) ?
C23 C24 C241 . . . 120.7(8) ?
C23 C24 C25 . . . 117.5(7) ?
C241 C24 C25 . . . 121.7(7) ?
C24 C241 H241a . . . 110.3 ?
C24 C241 H241b . . . 110.2 ?
C24 C241 H241c . . . 109.7 ?
H241a C241 H241b . . . 108.9 ?
H241a C241 H241c . . . 109.1 ?
H241b C241 H241c . . . 108.6 ?
C24 C25 C26 . . . 123.1(7) ?
C24 C25 H25 . . . 118.8 ?
C26 C25 H25 . . . 118.1 ?
N21 C26 C25 . . . 120.6(8) ?
N21 C26 H26 . . . 119.5 ?
C25 C26 H26 . . . 119.8 ?
C23 C27 C27' . . . 121.5(7) ?
C23 C27 H27 . . . 118.9 ?
C27' C27 H27 . . . 119.6 ?
Ru N21' C22' . . . 115.1(5) ?
Ru N21' C26' . . . 127.9(5) ?
C22' N21' C26' . . . 117.0(7) ?
C22 C22' N21' . . . 115.7(7) ?
C22 C22' C23' . . . 120.8(6) ?
N21' C22' C23' . . . 123.5(6) ?
C22' C23' C24' . . . 118.0(6) ?
C22' C23' C27' . . . 117.5(7) ?
C24' C23' C27' . . . 124.5(8) ?
C23' C24' C241' . . . 121.8(6) ?
C23' C24' C25' . . . 117.9(8) ?
C241' C24' C25' . . . 120.3(7) ?
C24' C241' H241'a . . . 108.5 ?
C24' C241' H241'b . . . 108.2 ?
C24' C241' H241'c . . . 110.4 ?
H241'a C241' H241'b . . . 109.4 ?
H241'a C241' H241'c . . . 111.4 ?
H241'b C241' H241'c . . . 108.9 ?
C24' C25' C26' . . . 120.5(7) ?
C24' C25' H25' . . . 119.3 ?
C26' C25' H25' . . . 120.1 ?
N21' C26' C25' . . . 123.0(6) ?
N21' C26' H26' . . . 118.5 ?
C25' C26' H26' . . . 118.5 ?
C27 C27' C23' . . . 121.9(8) ?
C27 C27' H27' . . . 119.5 ?
C23' C27' H27' . . . 118.7 ?
O1 Cl2 O2 . . . 116.9(11) ?
O1 Cl2 O3 . . . 117.0(10) ?
O1 Cl2 O4 . . . 99.7(14) ?
O1 Cl2 O2' . . . 103(2) ?
O1 Cl2 O3' . . . 97.0(17) ?
O1 Cl2 O4' . . . 108(2) ?
O2 Cl2 O3 . . . 107.9(13) ?
O2 Cl2 O4 . . . 105.2(17) ?
O3 Cl2 O4 . . . 109(2) ?
O2' Cl2 O3' . . . 141(3) ?
O2' Cl2 O4' . . . 96(3) ?
O3' Cl2 O4' . . . 110(3) ?

loop_
_geom_bond_atom_site_label_1
_geom_bond_atom_site_label_2
_geom_bond_site_symmetry_1
_geom_bond_site_symmetry_2
_geom_bond_distance
_geom_bond_publ_flag
Ru Cl1 . . 2.335(5) ?
Ru C0 . . 1.95(2) ?
Ru Cl1' . . 2.285(13) ?
Ru C0' . . 1.86(8) ?
Ru N11 . . 2.080(7) ?
Ru N11' . . 2.079(6) ?
Ru N21 . . 2.107(5) ?
Ru N21' . . 2.075(7) ?
C0 O0 . . 1.05(2) ?
C0' O0' . . 1.16(8) ?
N11 C12 . . 1.364(9) ?
N11 C16 . . 1.308(13) ?
C12 C13 . . 1.403(12) ?
C12 C12' . . 1.442(13) ?
C13 C14 . . 1.404(16) ?
C13 H13 . . .980 ?
C14 C141 . . 1.506(17) ?
C14 C15 . . 1.360(13) ?
C141 H141a . . .964 ?
C141 H141b . . .941 ?
C141 H141c . . .958 ?
C15 C16 . . 1.381(14) ?
C15 H15 . . .968 ?
C16 H16 . . .984 ?
N11' C12' . . 1.366(10) ?
N11' C16' . . 1.315(14) ?
C12' C13' . . 1.387(11) ?
C13' C14' . . 1.412(15) ?
C13' H13' . . .971 ?
C14' C141' . . 1.504(14) ?
C14' C15' . . 1.350(15) ?
C141' H141'a . . .981 ?
C141' H141'b . . .956 ?
C141' H141'c . . .948 ?
C15' C16' . . 1.364(14) ?
C15' H15' . . .963 ?
C16' H16' . . .969 ?
N21 C22 . . 1.343(10) ?
N21 C26 . . 1.342(10) ?
C22 C23 . . 1.402(9) ?
C22 C22' . . 1.448(10) ?
C23 C24 . . 1.426(11) ?
C23 C27 . . 1.425(13) ?
C24 C241 . . 1.506(11) ?
C24 C25 . . 1.335(13) ?
C241 H241a . . .949 ?
C241 H241b . . .958 ?
C241 H241c . . .952 ?
C25 C26 . . 1.389(10) ?
C25 H25 . . .969 ?
C26 H26 . . .961 ?
C27 C27' . . 1.363(12) ?
C27 H27 . . .973 ?
N21' C22' . . 1.362(8) ?
N21' C26' . . 1.335(9) ?
C22' C23' . . 1.409(11) ?
C23' C24' . . 1.410(10) ?
C23' C27' . . 1.429(10) ?
C24' C241' . . 1.498(13) ?
C24' C25' . . 1.374(10) ?
C241' H241'a . . .944 ?
C241' H241'b . . .956 ?
C241' H241'c . . .953 ?
C25' C26' . . 1.400(13) ?
C25' H25' . . .964 ?
C26' H26' . . .974 ?
C27' H27' . . .984 ?
Cl2 O1 . . 1.385(10) ?
Cl2 O2 . . 1.412(17) ?
Cl2 O3 . . 1.32(3) ?
Cl2 O4 . . 1.36(3) ?
Cl2 O2' . . 1.34(4) ?
Cl2 O3' . . 1.40(4) ?
Cl2 O4' . . 1.34(5) ?

loop_
_geom_hbond_atom_site_label_D
_geom_hbond_atom_site_label_H
_geom_hbond_atom_site_label_A
_geom_hbond_site_symmetry_D
_geom_hbond_site_symmetry_H
_geom_hbond_site_symmetry_A
_geom_hbond_distance_DH
_geom_hbond_distance_HA
_geom_hbond_distance_DA
_geom_hbond_angle_DHA
_geom_hbond_publ_flag
? ? ? ? ? ? ? ? ? ? ?

loop_
_geom_torsion_atom_site_label_1
_geom_torsion_atom_site_label_2
_geom_torsion_atom_site_label_3
_geom_torsion_atom_site_label_4
_geom_torsion_site_symmetry_1
_geom_torsion_site_symmetry_2
_geom_torsion_site_symmetry_3
_geom_torsion_site_symmetry_4
_geom_torsion
_geom_torsion_publ_flag
? ? ? ? ? ? ? ? ? ?
